data_7129709
loop_
_publ_author_name
'Wang, Fei'
'Fu , Rui'
'Chen, Jie'
'Rong, Jiaxin'
'Wang, Enfu'
'Zhang, Jian'
'Zhang, Zhengyu'
'Jiang, Yaojia'

_publ_section_title
;
 Metal-Free Synthesis of gem-Difluorinated Heterocycles from Enaminones
 and Difluorocarbene Precursors
;
_journal_name_full 'Chemical Communications'
_journal_paper_doi 10.1039/D2CC00383J
_journal_year 2022
_chemical_formula_sum 'C12 H12 F2 N2 O3'
_chemical_formula_weight 270.24
_space_group_crystal_system triclinic
_space_group_IT_number 2
_space_group_name_Hall '-P 1'
_space_group_name_H-M_alt 'P -1'
_atom_sites_solution_hydrogens geom
_audit_creation_method SHELXL-2014/7
_audit_update_record
;
2020-06-03 deposited with the CCDC.	2022-02-14 downloaded from the CCDC.
;
_cell_angle_alpha 112.726(5)
_cell_angle_beta 100.067(5)
_cell_angle_gamma 90.297(6)
_cell_formula_units_Z 2
_cell_length_a 7.6940(11)
_cell_length_b 9.3007(14)
_cell_length_c 9.6264(13)
_cell_measurement_reflns_used 9921
_cell_measurement_temperature 304(2)
_cell_measurement_theta_max 27.55
_cell_measurement_theta_min 3.74
_cell_volume 623.59(16)
_computing_cell_refinement 'Bruker SAINT'
_computing_data_collection 'Bruker APEX2'
_computing_data_reduction 'Bruker SAINT'
_computing_molecular_graphics 'Bruker SHELXTL'
_computing_publication_material 'Bruker SHELXTL'
_computing_structure_refinement 'SHELXL-2014 (Sheldrick 2014)'
_computing_structure_solution 'SHELXS-97 (Sheldrick 2008)'
_diffrn_ambient_temperature 304(2)
_diffrn_measured_fraction_theta_full 0.883
_diffrn_measured_fraction_theta_max 0.859
_diffrn_measurement_device_type 'Bruker APEX-II CCD'
_diffrn_measurement_method '\f and \w scans'
_diffrn_radiation_type MoK\a
_diffrn_radiation_wavelength 0.71073
_diffrn_reflns_av_R_equivalents 0.0622
_diffrn_reflns_av_unetI/netI 0.0371
_diffrn_reflns_Laue_measured_fraction_full 0.883
_diffrn_reflns_Laue_measured_fraction_max 0.859
_diffrn_reflns_limit_h_max 10
_diffrn_reflns_limit_h_min -10
_diffrn_reflns_limit_k_max 12
_diffrn_reflns_limit_k_min -12
_diffrn_reflns_limit_l_max 12
_diffrn_reflns_limit_l_min -12
_diffrn_reflns_number 18902
_diffrn_reflns_point_group_measured_fraction_full 0.883
_diffrn_reflns_point_group_measured_fraction_max 0.859
_diffrn_reflns_theta_full 25.242
_diffrn_reflns_theta_max 27.629
_diffrn_reflns_theta_min 3.740
_exptl_absorpt_coefficient_mu 0.124
_exptl_crystal_density_diffrn 1.439
_exptl_crystal_F_000 280
_exptl_crystal_size_max 0.120
_exptl_crystal_size_mid 0.100
_exptl_crystal_size_min 0.100
_refine_diff_density_max 1.519
_refine_diff_density_min -0.696
_refine_diff_density_rms 0.113
_refine_ls_extinction_method none
_refine_ls_goodness_of_fit_ref 2.159
_refine_ls_hydrogen_treatment constr
_refine_ls_matrix_type full
_refine_ls_number_parameters 174
_refine_ls_number_reflns 2503
_refine_ls_number_restraints 0
_refine_ls_restrained_S_all 2.159
_refine_ls_R_factor_all 0.1892
_refine_ls_R_factor_gt 0.1660
_refine_ls_shift/su_max 0.000
_refine_ls_shift/su_mean 0.000
_refine_ls_structure_factor_coef Fsqd
_refine_ls_weighting_details 'w=1/[\s^2^(Fo^2^)+(0.2000P)^2^] where P=(Fo^2^+2Fc^2^)/3'
_refine_ls_weighting_scheme calc
_refine_ls_wR_factor_gt 0.4397
_refine_ls_wR_factor_ref 0.4786
_reflns_Friedel_coverage 0.000
_reflns_number_gt 1877
_reflns_number_total 2503
_reflns_threshold_expression 'I > 2\s(I)'
_cod_data_source_file d2cc00383j2.cif
_cod_data_source_block a
_cod_database_code 7129709
_shelx_shelxl_version_number 2014/7
_shelx_space_group_comment
;
The symmetry employed for this shelxl refinement is uniquely defined
by the following loop, which should always be used as a source of
symmetry information in preference to the above space-group names.
They are only intended as comments.
;
_shelx_estimated_absorpt_t_min 0.985
_shelx_estimated_absorpt_t_max 0.988

loop_
_space_group_symop_operation_xyz
'x, y, z'
'-x, -y, -z'

loop_
_atom_site_label
_atom_site_type_symbol
_atom_site_fract_x
_atom_site_fract_y
_atom_site_fract_z
_atom_site_U_iso_or_equiv
_atom_site_adp_type
_atom_site_occupancy
_atom_site_site_symmetry_order
_atom_site_calc_flag
_atom_site_refinement_flags_posn
_atom_site_refinement_flags_adp
_atom_site_refinement_flags_occupancy
_atom_site_disorder_assembly
_atom_site_disorder_group
N1 N -0.0861(5) 0.7244(4) -0.1806(5) 0.0503(11) Uani 1 1 d . . . . .
N2 N 0.8331(5) 1.0789(5) 0.5910(5) 0.0544(12) Uani 1 1 d . . . . .
O1 O 0.1974(6) 0.8752(5) -0.0276(6) 0.0783(14) Uani 1 1 d . . . . .
O2 O 0.8488(7) 1.2204(5) 0.6580(6) 0.0896(16) Uani 1 1 d . . . . .
O3 O 0.9140(5) 0.9916(5) 0.6380(5) 0.0663(12) Uani 1 1 d . . . . .
C1 C 0.0997(6) 0.7569(5) -0.1744(5) 0.0479(12) Uani 1 1 d . . . . .
H1 H 0.1093 0.7935 -0.2558 0.058 Uiso 1 1 calc R U . . .
C2 C 0.2215(6) 0.6206(5) -0.1911(5) 0.0481(12) Uani 1 1 d . . . . .
C3 C 0.3448(5) 0.6619(4) -0.0584(4) 0.0373(10) Uani 1 1 d . . . . .
H3 H 0.4238 0.5970 -0.0323 0.045 Uiso 1 1 calc R U . . .
C4 C 0.3309(6) 0.8196(4) 0.0313(5) 0.0419(11) Uani 1 1 d . . . . .
C5 C 0.4635(5) 0.8850(5) 0.1723(5) 0.0402(11) Uani 1 1 d . . . . .
C6 C 0.4770(7) 1.0451(5) 0.2590(6) 0.0494(12) Uani 1 1 d . . . . .
H6 H 0.4031 1.1089 0.2257 0.059 Uiso 1 1 calc R U . . .
C7 C 0.5992(6) 1.1098(5) 0.3942(6) 0.0484(12) Uani 1 1 d . . . . .
H7 H 0.6106 1.2172 0.4515 0.058 Uiso 1 1 calc R U . . .
C8 C 0.7048(5) 1.0114(5) 0.4430(5) 0.0441(11) Uani 1 1 d . . . . .
C9 C 0.6961(6) 0.8545(6) 0.3596(6) 0.0494(12) Uani 1 1 d . . . . .
H9 H 0.7706 0.7917 0.3938 0.059 Uiso 1 1 calc R U . . .
C10 C 0.5735(6) 0.7893(5) 0.2217(5) 0.0477(12) Uani 1 1 d . . . . .
H10 H 0.5656 0.6823 0.1634 0.057 Uiso 1 1 calc R U . . .
C11 C -0.1810(8) 0.6234(6) -0.3314(7) 0.0668(15) Uani 1 1 d . . . . .
H11A H -0.1436 0.6531 -0.4073 0.100 Uiso 1 1 calc R U . . .
H11B H -0.3059 0.6332 -0.3362 0.100 Uiso 1 1 calc R U . . .
H11C H -0.1567 0.5169 -0.3509 0.100 Uiso 1 1 calc R U . . .
C12 C -0.1244(9) 0.6792(8) -0.0589(8) 0.0739(17) Uani 1 1 d . . . . .
H12A H -0.2365 0.7146 -0.0345 0.111 Uiso 1 1 calc R U . . .
H12B H -0.0331 0.7259 0.0307 0.111 Uiso 1 1 calc R U . . .
H12C H -0.1287 0.5674 -0.0930 0.111 Uiso 1 1 calc R U . . .
F1 F 0.1429(4) 0.4829(3) -0.2193(4) 0.0709(11) Uani 1 1 d . . . . .
F2 F 0.3130(5) 0.5947(4) -0.3060(4) 0.0804(12) Uani 1 1 d . . . . .

loop_
_atom_site_aniso_label
_atom_site_aniso_U_11
_atom_site_aniso_U_22
_atom_site_aniso_U_33
_atom_site_aniso_U_23
_atom_site_aniso_U_13
_atom_site_aniso_U_12
N1 0.050(2) 0.045(2) 0.054(2) 0.0189(16) 0.0064(17) 0.0136(16)
N2 0.041(2) 0.064(3) 0.054(2) 0.017(2) 0.0119(18) -0.0067(18)
O1 0.079(3) 0.060(2) 0.085(3) 0.022(2) 0.004(2) 0.016(2)
O2 0.093(3) 0.062(3) 0.086(3) 0.014(2) -0.016(2) -0.020(2)
O3 0.058(2) 0.080(3) 0.060(2) 0.031(2) -0.0008(17) 0.0061(18)
C1 0.049(2) 0.045(2) 0.055(3) 0.027(2) 0.007(2) 0.0111(18)
C2 0.052(2) 0.043(2) 0.045(2) 0.0127(18) 0.011(2) 0.0129(19)
C3 0.047(2) 0.0258(17) 0.0273(18) 0.0020(13) -0.0044(15) 0.0227(15)
C4 0.046(2) 0.029(2) 0.051(2) 0.0122(17) 0.0168(19) 0.0122(16)
C5 0.038(2) 0.043(2) 0.044(2) 0.0186(17) 0.0154(17) 0.0108(16)
C6 0.051(3) 0.037(2) 0.060(3) 0.0195(19) 0.010(2) 0.0084(18)
C7 0.052(3) 0.037(2) 0.055(3) 0.0143(18) 0.016(2) 0.0040(18)
C8 0.034(2) 0.056(3) 0.045(2) 0.0189(19) 0.0146(18) 0.0010(17)
C9 0.042(2) 0.051(2) 0.057(3) 0.022(2) 0.009(2) 0.0140(18)
C10 0.050(2) 0.040(2) 0.046(2) 0.0104(18) 0.0053(19) 0.0102(18)
C11 0.066(3) 0.056(3) 0.067(3) 0.020(2) -0.008(3) 0.010(2)
C12 0.063(3) 0.086(4) 0.080(4) 0.035(3) 0.026(3) 0.005(3)
F1 0.064(2) 0.0400(15) 0.101(2) 0.0236(15) 0.0044(17) 0.0124(13)
F2 0.093(3) 0.084(2) 0.058(2) 0.0130(17) 0.0319(18) 0.0251(19)

loop_
_atom_type_symbol
_atom_type_description
_atom_type_scat_dispersion_real
_atom_type_scat_dispersion_imag
_atom_type_scat_source
C C 0.0033 0.0016 'International Tables Vol C Tables 4.2.6.8 and 6.1.1.4'
H H 0.0000 0.0000 'International Tables Vol C Tables 4.2.6.8 and 6.1.1.4'
N N 0.0061 0.0033 'International Tables Vol C Tables 4.2.6.8 and 6.1.1.4'
O O 0.0106 0.0060 'International Tables Vol C Tables 4.2.6.8 and 6.1.1.4'
F F 0.0171 0.0103 'International Tables Vol C Tables 4.2.6.8 and 6.1.1.4'

loop_
_geom_angle_atom_site_label_1
_geom_angle_atom_site_label_2
_geom_angle_atom_site_label_3
_geom_angle
_geom_angle_site_symmetry_1
_geom_angle_site_symmetry_3
_geom_angle_publ_flag
C1 N1 C11 113.8(4) . . ?
C1 N1 C12 114.9(4) . . ?
C11 N1 C12 113.1(5) . . ?
O3 N2 O2 123.8(4) . . ?
O3 N2 C8 118.6(4) . . ?
O2 N2 C8 117.5(4) . . ?
C4 O1 C1 111.9(4) . . ?
N1 C1 O1 115.8(4) . . ?
N1 C1 C2 117.4(4) . . ?
O1 C1 C2 99.2(4) . . ?
F1 C2 F2 105.2(4) . . ?
F1 C2 C3 107.8(4) . . ?
F2 C2 C3 106.5(4) . . ?
F1 C2 C1 116.5(4) . . ?
F2 C2 C1 112.0(4) . . ?
C3 C2 C1 108.3(3) . . ?
C2 C3 C4 107.8(3) . . ?
O1 C4 C3 112.0(4) . . ?
O1 C4 C5 133.4(4) . . ?
C3 C4 C5 114.5(4) . . ?
C10 C5 C6 120.0(4) . . ?
C10 C5 C4 120.9(4) . . ?
C6 C5 C4 119.1(4) . . ?
C7 C6 C5 120.4(4) . . ?
C6 C7 C8 118.6(4) . . ?
C9 C8 C7 122.3(4) . . ?
C9 C8 N2 118.5(4) . . ?
C7 C8 N2 119.2(4) . . ?
C8 C9 C10 119.0(4) . . ?
C5 C10 C9 119.7(4) . . ?

loop_
_geom_bond_atom_site_label_1
_geom_bond_atom_site_label_2
_geom_bond_distance
_geom_bond_site_symmetry_2
_geom_bond_publ_flag
N1 C1 1.446(6) . ?
N1 C11 1.446(7) . ?
N1 C12 1.461(7) . ?
N2 O3 1.200(6) . ?
N2 O2 1.215(6) . ?
N2 C8 1.486(6) . ?
O1 C4 1.293(6) . ?
O1 C1 1.480(7) . ?
C1 C2 1.555(6) . ?
C2 F1 1.321(6) . ?
C2 F2 1.358(6) . ?
C2 C3 1.369(6) . ?
C3 C4 1.401(5) . ?
C4 C5 1.457(6) . ?
C5 C10 1.389(6) . ?
C5 C6 1.391(6) . ?
C6 C7 1.379(7) . ?
C7 C8 1.388(7) . ?
C8 C9 1.361(7) . ?
C9 C10 1.397(7) . ?

loop_
_geom_torsion_atom_site_label_1
_geom_torsion_atom_site_label_2
_geom_torsion_atom_site_label_3
_geom_torsion_atom_site_label_4
_geom_torsion
_geom_torsion_site_symmetry_1
_geom_torsion_site_symmetry_2
_geom_torsion_site_symmetry_3
_geom_torsion_site_symmetry_4
_geom_torsion_publ_flag
C11 N1 C1 O1 172.6(4) . . . . ?
C12 N1 C1 O1 -54.6(5) . . . . ?
C11 N1 C1 C2 -70.7(5) . . . . ?
C12 N1 C1 C2 62.1(6) . . . . ?
C4 O1 C1 N1 122.4(5) . . . . ?
C4 O1 C1 C2 -4.1(5) . . . . ?
N1 C1 C2 F1 4.1(6) . . . . ?
O1 C1 C2 F1 129.6(4) . . . . ?
N1 C1 C2 F2 125.2(4) . . . . ?
O1 C1 C2 F2 -109.3(4) . . . . ?
N1 C1 C2 C3 -117.6(5) . . . . ?
O1 C1 C2 C3 7.9(5) . . . . ?
F1 C2 C3 C4 -135.8(4) . . . . ?
F2 C2 C3 C4 111.7(4) . . . . ?
C1 C2 C3 C4 -9.0(5) . . . . ?
C1 O1 C4 C3 -1.1(6) . . . . ?
C1 O1 C4 C5 -178.4(4) . . . . ?
C2 C3 C4 O1 6.6(6) . . . . ?
C2 C3 C4 C5 -175.5(4) . . . . ?
O1 C4 C5 C10 167.6(5) . . . . ?
C3 C4 C5 C10 -9.8(6) . . . . ?
O1 C4 C5 C6 -11.4(8) . . . . ?
C3 C4 C5 C6 171.3(4) . . . . ?
C10 C5 C6 C7 0.0(7) . . . . ?
C4 C5 C6 C7 178.9(4) . . . . ?
C5 C6 C7 C8 -1.5(7) . . . . ?
C6 C7 C8 C9 2.3(7) . . . . ?
C6 C7 C8 N2 -178.1(4) . . . . ?
O3 N2 C8 C9 -6.0(6) . . . . ?
O2 N2 C8 C9 174.4(4) . . . . ?
O3 N2 C8 C7 174.3(4) . . . . ?
O2 N2 C8 C7 -5.2(6) . . . . ?
C7 C8 C9 C10 -1.6(7) . . . . ?
N2 C8 C9 C10 178.7(4) . . . . ?
C6 C5 C10 C9 0.7(7) . . . . ?
C4 C5 C10 C9 -178.2(4) . . . . ?
C8 C9 C10 C5 0.1(7) . . . . ?
